data_4038600
loop_
_publ_author_name
'Suzuki, Yota'
'Ikeda, Ayumi'
'Ohno, Keiji'
'Fujihara, Takashi'
'Sugaya, Tomoaki'
'Ishihara, Koji'

_publ_section_title
;
 <i>o</i>-Azophenylboronic Acid-Based Colorimetric Sensors for d-Fructose:
 <i>o</i>-Azophenylboronic Acids with Inserted Protic Solvent Are the Key
 Species for a Large Color Change.
;
_journal_name_full 'The Journal of organic chemistry'
_journal_paper_doi 10.1021/acs.joc.0c01011
_journal_year 2020
_chemical_formula_sum 'C15 H16 B N5 O6'
_chemical_formula_weight 373.14
_space_group_crystal_system monoclinic
_space_group_IT_number 14
_space_group_name_Hall '-P 2ybc'
_space_group_name_H-M_alt 'P 1 21/c 1'
_atom_sites_solution_hydrogens geom
_audit_creation_method SHELXL-2014
_cell_angle_alpha 90
_cell_angle_beta 104.652(7)
_cell_angle_gamma 90
_cell_formula_units_Z 4
_cell_length_a 12.151(7)
_cell_length_b 6.869(4)
_cell_length_c 20.974(11)
_cell_measurement_reflns_used 516
_cell_measurement_temperature 200(2)
_cell_measurement_theta_max 20.16
_cell_measurement_theta_min 2.97
_cell_volume 1693.7(16)
_computing_cell_refinement 'Bruker SAINT'
_computing_data_collection 'Bruker APEX2'
_computing_data_reduction 'Bruker SAINT'
_computing_molecular_graphics 'Bruker SHELXTL'
_computing_publication_material 'Bruker SHELXTL'
_computing_structure_refinement 'SHELXL-2014 (Sheldrick, 2014)'
_computing_structure_solution 'SHELXS-97 (Sheldrick 2008)'
_diffrn_ambient_temperature 200(2)
_diffrn_detector_area_resol_mean 8.333
_diffrn_measured_fraction_theta_full 0.994
_diffrn_measured_fraction_theta_max 0.993
_diffrn_measurement_device_type 'Bruker APEXII CCD area detector'
_diffrn_measurement_method 'phi and omega scans'
_diffrn_radiation_monochromator 'Bruker Helios multilayer confocal mirror'
_diffrn_radiation_type MoK\a
_diffrn_radiation_wavelength 0.71073
_diffrn_reflns_av_R_equivalents 0.1768
_diffrn_reflns_av_unetI/netI 0.2177
_diffrn_reflns_Laue_measured_fraction_full 0.994
_diffrn_reflns_Laue_measured_fraction_max 0.993
_diffrn_reflns_limit_h_max 11
_diffrn_reflns_limit_h_min -14
_diffrn_reflns_limit_k_max 7
_diffrn_reflns_limit_k_min -8
_diffrn_reflns_limit_l_max 25
_diffrn_reflns_limit_l_min -23
_diffrn_reflns_number 7620
_diffrn_reflns_point_group_measured_fraction_full 0.994
_diffrn_reflns_point_group_measured_fraction_max 0.993
_diffrn_reflns_theta_full 25.242
_diffrn_reflns_theta_max 25.340
_diffrn_reflns_theta_min 1.732
_diffrn_source 'Bruker TXS fine-focus rotating anode'
_exptl_absorpt_coefficient_mu 0.114
_exptl_absorpt_correction_T_max 1.00
_exptl_absorpt_correction_T_min 0.74
_exptl_absorpt_correction_type empirical
_exptl_absorpt_process_details 'SADABS V2014/2 (Bruker AXS Inc.)'
_exptl_crystal_colour black
_exptl_crystal_density_diffrn 1.463
_exptl_crystal_density_method 'not measured'
_exptl_crystal_description plate
_exptl_crystal_F_000 776
_exptl_crystal_size_max 0.100
_exptl_crystal_size_mid 0.060
_exptl_crystal_size_min 0.020
_refine_diff_density_max 0.291
_refine_diff_density_min -0.310
_refine_diff_density_rms 0.071
_refine_ls_extinction_method none
_refine_ls_goodness_of_fit_ref 0.906
_refine_ls_hydrogen_treatment constr
_refine_ls_matrix_type full
_refine_ls_number_parameters 248
_refine_ls_number_reflns 3084
_refine_ls_number_restraints 0
_refine_ls_restrained_S_all 0.906
_refine_ls_R_factor_all 0.2620
_refine_ls_R_factor_gt 0.0900
_refine_ls_shift/su_max 0.000
_refine_ls_shift/su_mean 0.000
_refine_ls_structure_factor_coef Fsqd
_refine_ls_weighting_details 'w=1/[\s^2^(Fo^2^)+(0.0877P)^2^] where P=(Fo^2^+2Fc^2^)/3'
_refine_ls_weighting_scheme calc
_refine_ls_wR_factor_gt 0.1732
_refine_ls_wR_factor_ref 0.2432
_reflns_Friedel_coverage 0.000
_reflns_number_gt 947
_reflns_number_total 3084
_reflns_threshold_expression 'I > 2\s(I)'
_cod_data_source_file CIF_N5.cif
_cod_data_source_block DiNitroPh_azoPhB_200
_cod_original_cell_volume 1693.6(16)
_cod_original_sg_symbol_H-M 'P 21/c'
_cod_database_code 4038600
_shelx_space_group_comment
; 
The symmetry employed for this shelxl refinement is uniquely defined 
by the following loop, which should always be used as a source of 
symmetry information in preference to the above space-group names. 
They are only intended as comments. 
;
_shelx_estimated_absorpt_t_min 0.989
_shelx_estimated_absorpt_t_max 0.998
_shelxl_version_number 2014-3

loop_
_space_group_symop_operation_xyz
'x, y, z'
'-x, y+1/2, -z+1/2'
'-x, -y, -z'
'x, -y-1/2, z-1/2'

loop_
_atom_site_label
_atom_site_type_symbol
_atom_site_fract_x
_atom_site_fract_y
_atom_site_fract_z
_atom_site_U_iso_or_equiv
_atom_site_adp_type
_atom_site_occupancy
_atom_site_site_symmetry_order
_atom_site_calc_flag
_atom_site_refinement_flags_posn
_atom_site_refinement_flags_adp
_atom_site_refinement_flags_occupancy
_atom_site_disorder_assembly
_atom_site_disorder_group
B1 B 0.6650(8) 0.2456(12) 0.1669(4) 0.041(2) Uani 1 1 d . . . . .
C1 C 0.7571(6) 0.3978(12) -0.1101(3) 0.066(2) Uani 1 1 d . . . . .
H1A H 0.7944 0.5248 -0.1005 0.099 Uiso 1 1 calc R U . . .
H1B H 0.7038 0.4012 -0.1538 0.099 Uiso 1 1 calc R U . . .
H1C H 0.8147 0.2973 -0.1093 0.099 Uiso 1 1 calc R U . . .
C2 C 0.5732(6) 0.3196(12) -0.0826(3) 0.063(2) Uani 1 1 d . . . . .
H2A H 0.5558 0.1874 -0.0706 0.094 Uiso 1 1 calc R U . . .
H2B H 0.5484 0.3347 -0.1306 0.094 Uiso 1 1 calc R U . . .
H2C H 0.5332 0.4141 -0.0616 0.094 Uiso 1 1 calc R U . . .
C3 C 0.7523(7) 0.3502(9) 0.0055(3) 0.0369(18) Uani 1 1 d . . . . .
C4 C 0.6908(6) 0.3119(10) 0.0529(3) 0.0375(18) Uani 1 1 d . . . . .
H4 H 0.6109 0.2929 0.0388 0.045 Uiso 1 1 calc R U . . .
C5 C 0.7444(6) 0.3010(9) 0.1203(3) 0.0329(17) Uani 1 1 d . . . . .
C6 C 0.8606(6) 0.3355(9) 0.1395(3) 0.0331(17) Uani 1 1 d . . . . .
C7 C 0.9225(6) 0.3729(9) 0.0920(3) 0.0417(19) Uani 1 1 d . . . . .
H7 H 1.0023 0.3939 0.1059 0.050 Uiso 1 1 calc R U . . .
C8 C 0.8689(6) 0.3793(9) 0.0265(3) 0.0407(19) Uani 1 1 d . . . . .
H8 H 0.9116 0.4037 -0.0049 0.049 Uiso 1 1 calc R U . . .
C9 C 0.4791(6) 0.1860(13) 0.1823(3) 0.071(3) Uani 1 1 d . . . . .
H9A H 0.5078 0.0750 0.2111 0.107 Uiso 1 1 calc R U . . .
H9B H 0.4035 0.1550 0.1544 0.107 Uiso 1 1 calc R U . . .
H9C H 0.4739 0.3004 0.2094 0.107 Uiso 1 1 calc R U . . .
C10 C 1.0665(6) 0.3419(9) 0.2947(3) 0.0356(18) Uani 1 1 d . . . . .
C11 C 1.1800(6) 0.3016(9) 0.3190(3) 0.0349(17) Uani 1 1 d . . . . .
C12 C 1.2314(6) 0.3057(9) 0.3865(3) 0.0408(19) Uani 1 1 d . . . . .
H12 H 1.3101 0.2785 0.4029 0.049 Uiso 1 1 calc R U . . .
C13 C 1.1648(6) 0.3501(10) 0.4281(3) 0.0350(18) Uani 1 1 d . . . . .
C14 C 1.0526(7) 0.3895(9) 0.4063(3) 0.0432(19) Uani 1 1 d . . . . .
H14 H 1.0086 0.4170 0.4368 0.052 Uiso 1 1 calc R U . . .
C15 C 1.0016(6) 0.3894(9) 0.3385(3) 0.0369(18) Uani 1 1 d . . . . .
H15 H 0.9234 0.4215 0.3225 0.044 Uiso 1 1 calc R U . . .
N1 N 0.6954(5) 0.3533(9) -0.0606(2) 0.0462(16) Uani 1 1 d . . . . .
N2 N 0.9142(5) 0.3188(8) 0.2075(2) 0.0377(15) Uani 1 1 d . . . . .
N3 N 1.0196(5) 0.3584(8) 0.2250(2) 0.0388(15) Uani 1 1 d . . . . .
N4 N 1.2539(6) 0.2421(9) 0.2771(3) 0.0452(16) Uani 1 1 d . . . . .
N5 N 1.2192(7) 0.3570(9) 0.5006(3) 0.0530(19) Uani 1 1 d . . . . .
O1 O 0.5549(4) 0.2264(7) 0.1419(2) 0.0506(14) Uani 1 1 d . . . . .
O2 O 0.7133(4) 0.2131(8) 0.23380(19) 0.0578(16) Uani 1 1 d . . . . .
H2O H 0.7841 0.2282 0.2420 0.087 Uiso 1 1 calc R U . . .
O3 O 1.2110(4) 0.1833(8) 0.2214(2) 0.0641(16) Uani 1 1 d . . . . .
O4 O 1.3571(5) 0.2513(9) 0.3000(2) 0.0762(19) Uani 1 1 d . . . . .
O5 O 1.3218(5) 0.3296(8) 0.5180(2) 0.0685(18) Uani 1 1 d . . . . .
O6 O 1.1562(5) 0.3848(8) 0.5369(2) 0.0732(18) Uani 1 1 d . . . . .

loop_
_atom_site_aniso_label
_atom_site_aniso_U_11
_atom_site_aniso_U_22
_atom_site_aniso_U_33
_atom_site_aniso_U_23
_atom_site_aniso_U_13
_atom_site_aniso_U_12
B1 0.042(6) 0.050(6) 0.033(4) -0.002(4) 0.012(4) 0.007(5)
C1 0.063(6) 0.099(7) 0.035(4) -0.004(4) 0.012(4) 0.007(5)
C2 0.046(6) 0.097(7) 0.042(4) 0.003(4) 0.006(4) 0.008(5)
C3 0.049(6) 0.036(5) 0.025(4) 0.002(3) 0.009(3) 0.008(4)
C4 0.026(4) 0.053(5) 0.032(4) -0.002(3) 0.005(3) 0.007(4)
C5 0.034(5) 0.036(4) 0.028(3) -0.004(3) 0.006(3) 0.003(4)
C6 0.036(5) 0.034(4) 0.026(3) -0.003(3) 0.004(3) 0.004(4)
C7 0.050(5) 0.045(5) 0.032(4) 0.001(3) 0.014(4) -0.001(4)
C8 0.043(6) 0.047(5) 0.035(4) 0.005(3) 0.016(4) 0.004(4)
C9 0.053(6) 0.115(8) 0.052(4) 0.004(5) 0.026(4) 0.004(5)
C10 0.045(6) 0.029(4) 0.030(4) -0.004(3) 0.005(4) -0.008(4)
C11 0.031(5) 0.040(4) 0.033(4) -0.001(3) 0.006(3) -0.006(4)
C12 0.044(5) 0.042(5) 0.034(4) 0.001(3) 0.006(4) -0.004(4)
C13 0.027(5) 0.039(5) 0.032(4) 0.000(3) -0.005(3) -0.002(4)
C14 0.061(6) 0.040(5) 0.032(4) 0.002(3) 0.017(4) 0.002(4)
C15 0.025(5) 0.052(5) 0.032(4) -0.002(3) 0.006(3) -0.007(4)
N1 0.044(4) 0.069(5) 0.027(3) 0.001(3) 0.011(3) 0.001(3)
N2 0.039(4) 0.042(4) 0.031(3) 0.002(3) 0.005(3) 0.002(3)
N3 0.039(4) 0.044(4) 0.030(3) 0.005(3) 0.003(3) 0.003(3)
N4 0.037(5) 0.059(4) 0.044(4) 0.001(3) 0.018(3) -0.003(3)
N5 0.077(6) 0.044(4) 0.033(4) 0.004(3) 0.006(4) -0.001(4)
O1 0.035(3) 0.084(4) 0.035(2) 0.003(2) 0.014(2) 0.001(3)
O2 0.046(4) 0.092(4) 0.034(3) 0.006(3) 0.008(2) -0.014(3)
O3 0.058(4) 0.084(4) 0.052(3) -0.024(3) 0.017(3) -0.006(3)
O4 0.027(4) 0.136(6) 0.064(3) -0.012(3) 0.008(3) 0.000(4)
O5 0.059(5) 0.092(5) 0.045(3) 0.001(3) -0.005(3) 0.003(4)
O6 0.092(5) 0.096(5) 0.036(3) -0.001(3) 0.024(3) 0.007(4)

loop_
_atom_type_symbol
_atom_type_description
_atom_type_scat_dispersion_real
_atom_type_scat_dispersion_imag
_atom_type_scat_source
C C 0.0033 0.0016 'International Tables Vol C Tables 4.2.6.8 and 6.1.1.4'
H H 0.0000 0.0000 'International Tables Vol C Tables 4.2.6.8 and 6.1.1.4'
N N 0.0061 0.0033 'International Tables Vol C Tables 4.2.6.8 and 6.1.1.4'
O O 0.0106 0.0060 'International Tables Vol C Tables 4.2.6.8 and 6.1.1.4'
B B 0.0013 0.0007 'International Tables Vol C Tables 4.2.6.8 and 6.1.1.4'

loop_
_geom_angle_atom_site_label_1
_geom_angle_atom_site_label_2
_geom_angle_atom_site_label_3
_geom_angle
_geom_angle_site_symmetry_1
_geom_angle_site_symmetry_3
_geom_angle_publ_flag
O1 B1 O2 120.8(7) . . ?
O1 B1 C5 119.7(6) . . ?
O2 B1 C5 119.5(7) . . ?
N1 C1 H1A 109.5 . . ?
N1 C1 H1B 109.5 . . ?
H1A C1 H1B 109.5 . . ?
N1 C1 H1C 109.5 . . ?
H1A C1 H1C 109.5 . . ?
H1B C1 H1C 109.5 . . ?
N1 C2 H2A 109.5 . . ?
N1 C2 H2B 109.5 . . ?
H2A C2 H2B 109.5 . . ?
N1 C2 H2C 109.5 . . ?
H2A C2 H2C 109.5 . . ?
H2B C2 H2C 109.5 . . ?
N1 C3 C8 121.9(6) . . ?
N1 C3 C4 119.2(7) . . ?
C8 C3 C4 118.9(6) . . ?
C5 C4 C3 121.8(6) . . ?
C5 C4 H4 119.1 . . ?
C3 C4 H4 119.1 . . ?
C6 C5 C4 117.6(6) . . ?
C6 C5 B1 126.6(6) . . ?
C4 C5 B1 115.8(7) . . ?
C5 C6 C7 120.6(5) . . ?
C5 C6 N2 117.0(6) . . ?
C7 C6 N2 122.2(7) . . ?
C8 C7 C6 120.8(7) . . ?
C8 C7 H7 119.6 . . ?
C6 C7 H7 119.6 . . ?
C7 C8 C3 120.3(6) . . ?
C7 C8 H8 119.9 . . ?
C3 C8 H8 119.9 . . ?
O1 C9 H9A 109.5 . . ?
O1 C9 H9B 109.5 . . ?
H9A C9 H9B 109.5 . . ?
O1 C9 H9C 109.5 . . ?
H9A C9 H9C 109.5 . . ?
H9B C9 H9C 109.5 . . ?
C11 C10 C15 119.1(6) . . ?
C11 C10 N3 119.8(6) . . ?
C15 C10 N3 120.6(7) . . ?
C10 C11 C12 121.4(6) . . ?
C10 C11 N4 123.0(6) . . ?
C12 C11 N4 115.4(7) . . ?
C13 C12 C11 117.9(7) . . ?
C13 C12 H12 121.1 . . ?
C11 C12 H12 121.1 . . ?
C14 C13 C12 122.6(6) . . ?
C14 C13 N5 119.0(7) . . ?
C12 C13 N5 118.4(7) . . ?
C13 C14 C15 119.5(6) . . ?
C13 C14 H14 120.2 . . ?
C15 C14 H14 120.2 . . ?
C10 C15 C14 119.4(7) . . ?
C10 C15 H15 120.3 . . ?
C14 C15 H15 120.3 . . ?
C3 N1 C2 121.8(6) . . ?
C3 N1 C1 119.9(6) . . ?
C2 N1 C1 118.2(5) . . ?
N3 N2 C6 116.6(6) . . ?
N2 N3 C10 113.0(5) . . ?
O3 N4 O4 122.6(6) . . ?
O3 N4 C11 119.2(6) . . ?
O4 N4 C11 118.2(6) . . ?
O5 N5 O6 126.1(6) . . ?
O5 N5 C13 116.9(7) . . ?
O6 N5 C13 116.9(8) . . ?
B1 O1 C9 121.8(5) . . ?
B1 O2 H2O 109.5 . . ?

loop_
_geom_bond_atom_site_label_1
_geom_bond_atom_site_label_2
_geom_bond_distance
_geom_bond_site_symmetry_2
_geom_bond_publ_flag
B1 O1 1.315(9) . ?
B1 O2 1.395(8) . ?
B1 C5 1.584(10) . ?
C1 N1 1.461(8) . ?
C1 H1A 0.9800 . ?
C1 H1B 0.9800 . ?
C1 H1C 0.9800 . ?
C2 N1 1.457(8) . ?
C2 H2A 0.9800 . ?
C2 H2B 0.9800 . ?
C2 H2C 0.9800 . ?
C3 N1 1.383(8) . ?
C3 C8 1.387(9) . ?
C3 C4 1.412(8) . ?
C4 C5 1.399(8) . ?
C4 H4 0.9500 . ?
C5 C6 1.388(8) . ?
C6 C7 1.414(8) . ?
C6 N2 1.415(7) . ?
C7 C8 1.365(8) . ?
C7 H7 0.9500 . ?
C8 H8 0.9500 . ?
C9 O1 1.429(7) . ?
C9 H9A 0.9800 . ?
C9 H9B 0.9800 . ?
C9 H9C 0.9800 . ?
C10 C11 1.372(9) . ?
C10 C15 1.393(8) . ?
C10 N3 1.433(7) . ?
C11 C12 1.395(8) . ?
C11 N4 1.464(8) . ?
C12 C13 1.366(8) . ?
C12 H12 0.9500 . ?
C13 C14 1.351(9) . ?
C13 N5 1.498(8) . ?
C14 C15 1.401(8) . ?
C14 H14 0.9500 . ?
C15 H15 0.9500 . ?
N2 N3 1.269(7) . ?
N4 O3 1.222(6) . ?
N4 O4 1.226(7) . ?
N5 O5 1.222(7) . ?
N5 O6 1.223(7) . ?
O2 H2O 0.8400 . ?

loop_
_geom_hbond_atom_site_label_D
_geom_hbond_atom_site_label_H
_geom_hbond_atom_site_label_A
_geom_hbond_distance_DH
_geom_hbond_distance_HA
_geom_hbond_distance_DA
_geom_hbond_angle_DHA
_geom_hbond_site_symmetry_A
O2 H2O N2 0.84 2.00 2.734(7) 146.0 .
C15 H15 O3 0.95 2.45 3.268(8) 144.7 2_755
C14 H14 O6 0.95 2.59 3.433(9) 147.5 3_766
C2 H2B O4 0.98 2.48 3.150(9) 125.2 4_465
C1 H1B O2 0.98 2.51 3.271(7) 133.8 4_565
O2 H2O N2 0.84 2.00 2.734(7) 146.0 .
C15 H15 O3 0.95 2.45 3.268(8) 144.7 2_755
C14 H14 O6 0.95 2.59 3.433(9) 147.5 3_766
C2 H2B O4 0.98 2.48 3.150(9) 125.2 4_465
C1 H1B O2 0.98 2.51 3.271(7) 133.8 4_565

loop_
_geom_torsion_atom_site_label_1
_geom_torsion_atom_site_label_2
_geom_torsion_atom_site_label_3
_geom_torsion_atom_site_label_4
_geom_torsion
_geom_torsion_site_symmetry_1
_geom_torsion_site_symmetry_2
_geom_torsion_site_symmetry_3
_geom_torsion_site_symmetry_4
_geom_torsion_publ_flag
N1 C3 C4 C5 178.0(6) . . . . ?
C8 C3 C4 C5 -0.5(10) . . . . ?
C3 C4 C5 C6 2.0(10) . . . . ?
C3 C4 C5 B1 -176.8(6) . . . . ?
O1 B1 C5 C6 176.7(7) . . . . ?
O2 B1 C5 C6 -4.9(10) . . . . ?
O1 B1 C5 C4 -4.6(10) . . . . ?
O2 B1 C5 C4 173.8(6) . . . . ?
C4 C5 C6 C7 -2.3(9) . . . . ?
B1 C5 C6 C7 176.3(6) . . . . ?
C4 C5 C6 N2 -178.3(6) . . . . ?
B1 C5 C6 N2 0.3(10) . . . . ?
C5 C6 C7 C8 1.2(10) . . . . ?
N2 C6 C7 C8 176.9(6) . . . . ?
C6 C7 C8 C3 0.4(10) . . . . ?
N1 C3 C8 C7 -179.2(6) . . . . ?
C4 C3 C8 C7 -0.8(10) . . . . ?
C15 C10 C11 C12 0.5(10) . . . . ?
N3 C10 C11 C12 172.8(6) . . . . ?
C15 C10 C11 N4 177.2(6) . . . . ?
N3 C10 C11 N4 -10.4(9) . . . . ?
C10 C11 C12 C13 0.4(10) . . . . ?
N4 C11 C12 C13 -176.5(6) . . . . ?
C11 C12 C13 C14 0.0(10) . . . . ?
C11 C12 C13 N5 -179.3(6) . . . . ?
C12 C13 C14 C15 -1.3(10) . . . . ?
N5 C13 C14 C15 178.0(6) . . . . ?
C11 C10 C15 C14 -1.9(10) . . . . ?
N3 C10 C15 C14 -174.1(6) . . . . ?
C13 C14 C15 C10 2.3(10) . . . . ?
C8 C3 N1 C2 179.0(7) . . . . ?
C4 C3 N1 C2 0.6(10) . . . . ?
C8 C3 N1 C1 -3.2(10) . . . . ?
C4 C3 N1 C1 178.4(6) . . . . ?
C5 C6 N2 N3 -177.2(6) . . . . ?
C7 C6 N2 N3 6.9(9) . . . . ?
C6 N2 N3 C10 178.7(5) . . . . ?
C11 C10 N3 N2 153.7(6) . . . . ?
C15 C10 N3 N2 -34.1(8) . . . . ?
C10 C11 N4 O3 -16.9(10) . . . . ?
C12 C11 N4 O3 160.0(6) . . . . ?
C10 C11 N4 O4 163.9(7) . . . . ?
C12 C11 N4 O4 -19.2(9) . . . . ?
C14 C13 N5 O5 -176.6(7) . . . . ?
C12 C13 N5 O5 2.8(10) . . . . ?
C14 C13 N5 O6 5.2(9) . . . . ?
C12 C13 N5 O6 -175.5(6) . . . . ?
O2 B1 O1 C9 4.7(11) . . . . ?
C5 B1 O1 C9 -176.9(6) . . . . ?
